data_4337264
loop_
_publ_author_name
'Liao, Jian-Hong'
'Latouche, Camille'
'Li, Bing'
'Kahlal, Samia'
'Saillard, Jean-Yves'
'Liu, C. W.'

_publ_section_title
;
 A twelve-coordinated iodide in a cuboctahedral silver(i) skeleton.
;
_journal_issue 4
_journal_name_full 'Inorganic chemistry'
_journal_page_first 2260
_journal_page_last 2267
_journal_paper_doi 10.1021/ic402960e
_journal_volume 53
_journal_year 2014
_chemical_formula_sum 'C96 H108 Ag8 Br F6 P7 S12'
_chemical_formula_weight 2920.20
_chemical_name_systematic
; 
 ? 
;
_space_group_IT_number 2
_symmetry_cell_setting triclinic
_symmetry_space_group_name_Hall '-P 1'
_symmetry_space_group_name_H-M 'P -1'
_atom_sites_solution_hydrogens geom
_atom_sites_solution_primary direct
_atom_sites_solution_secondary difmap
_audit_creation_method SHELXL-97
_cell_angle_alpha 64.959(2)
_cell_angle_beta 86.766(3)
_cell_angle_gamma 79.957(3)
_cell_formula_units_Z 1
_cell_length_a 12.7022(18)
_cell_length_b 15.623(2)
_cell_length_c 15.907(2)
_cell_measurement_reflns_used 9972
_cell_measurement_temperature 100(2)
_cell_measurement_theta_max 26.40
_cell_measurement_theta_min 2.18
_cell_volume 2815.6(6)
_computing_cell_refinement 'Bruker SAINT'
_computing_data_collection 'Bruker APEX2'
_computing_data_reduction 'Bruker SAINT'
_computing_molecular_graphics 'Bruker SHELXTL'
_computing_publication_material 'Bruker SHELXTL'
_computing_structure_refinement 'SHELXL-97 (Sheldrick, 2008)'
_computing_structure_solution 'SHELXS-97 (Sheldrick, 2008)'
_diffrn_ambient_temperature 100(2)
_diffrn_measured_fraction_theta_full 0.998
_diffrn_measured_fraction_theta_max 0.998
_diffrn_measurement_device_type 'Bruker APEX-II CCD'
_diffrn_measurement_method '\f and \w scans'
_diffrn_radiation_monochromator graphite
_diffrn_radiation_source 'fine-focus sealed tube'
_diffrn_radiation_type MoK\a
_diffrn_radiation_wavelength 0.71073
_diffrn_reflns_av_R_equivalents 0.0260
_diffrn_reflns_av_sigmaI/netI 0.0332
_diffrn_reflns_limit_h_max 15
_diffrn_reflns_limit_h_min -14
_diffrn_reflns_limit_k_max 18
_diffrn_reflns_limit_k_min -18
_diffrn_reflns_limit_l_max 18
_diffrn_reflns_limit_l_min -18
_diffrn_reflns_number 24105
_diffrn_reflns_theta_full 25.00
_diffrn_reflns_theta_max 25.00
_diffrn_reflns_theta_min 1.63
_exptl_absorpt_coefficient_mu 2.089
_exptl_absorpt_correction_T_max 0.7446
_exptl_absorpt_correction_T_min 0.5041
_exptl_absorpt_correction_type multi-scan
_exptl_absorpt_process_details SADABS
_exptl_crystal_colour colourless
_exptl_crystal_density_diffrn 1.722
_exptl_crystal_density_method 'not measured'
_exptl_crystal_description plate
_exptl_crystal_F_000 1446
_exptl_crystal_size_max 0.38
_exptl_crystal_size_mid 0.22
_exptl_crystal_size_min 0.15
_refine_diff_density_max 2.568
_refine_diff_density_min -2.477
_refine_diff_density_rms 0.227
_refine_ls_extinction_method none
_refine_ls_goodness_of_fit_ref 1.048
_refine_ls_hydrogen_treatment constr
_refine_ls_matrix_type full
_refine_ls_number_parameters 523
_refine_ls_number_reflns 9898
_refine_ls_number_restraints 15
_refine_ls_restrained_S_all 1.048
_refine_ls_R_factor_all 0.1167
_refine_ls_R_factor_gt 0.0957
_refine_ls_shift/su_max 0.000
_refine_ls_shift/su_mean 0.000
_refine_ls_structure_factor_coef Fsqd
_refine_ls_weighting_details 'calc w=1/[\s^2^(Fo^2^)+(0.0735P)^2^+80.6814P] where P=(Fo^2^+2Fc^2^)/3'
_refine_ls_weighting_scheme calc
_refine_ls_wR_factor_gt 0.2189
_refine_ls_wR_factor_ref 0.2370
_reflns_number_gt 7817
_reflns_number_total 9898
_reflns_threshold_expression >2sigma(I)
_cod_data_source_file ic402960e_si_002.cif
_cod_data_source_block 3
_cod_depositor_comments
;
The following automatic conversions were performed:

'_symmetry_cell_setting' value 'Triclinic' changed to 'triclinic'
according to
/usr/data/users/saulius/automatic-downloads/current/ACS/lib/dictionaries/cif_core.dic
dictionary named 'cif_core.dic' version 2.4.2 from 2011-04-26.

Automatic conversion script
Id: cif_fix_values 2281 2013-09-26 08:29:07Z andrius 
;
_cod_original_cell_volume 2815.5(7)
_cod_original_sg_symbol_H-M P-1
_cod_database_code 4337264

loop_
_symmetry_equiv_pos_as_xyz
'x, y, z'
'-x, -y, -z'

loop_
_atom_site_label
_atom_site_type_symbol
_atom_site_fract_x
_atom_site_fract_y
_atom_site_fract_z
_atom_site_U_iso_or_equiv
_atom_site_adp_type
_atom_site_occupancy
_atom_site_symmetry_multiplicity
_atom_site_calc_flag
_atom_site_refinement_flags
_atom_site_disorder_assembly
_atom_site_disorder_group
Ag1 Ag 0.45391(7) 0.44688(7) 0.35143(7) 0.0393(3) Uani 1 1 d . . .
Ag2 Ag 0.67278(9) 0.52985(10) 0.36579(9) 0.0596(4) Uani 1 1 d . . .
Ag3 Ag 0.69617(8) 0.37946(7) 0.59623(8) 0.0489(3) Uani 1 1 d . . .
Ag4 Ag 0.47500(8) 0.30137(7) 0.57692(7) 0.0413(3) Uani 1 1 d . . .
Br1 Br 0.5000 0.5000 0.5000 0.0375(4) Uani 1 2 d S . .
C1 C 0.8440(17) 0.2638(14) 0.3864(16) 0.035(3) Uani 0.50 1 d PD A 1
H1A H 0.8455 0.2813 0.3189 0.042 Uiso 0.50 1 calc PR A 1
H1B H 0.8791 0.3093 0.3988 0.042 Uiso 0.50 1 calc PR A 1
C2 C 0.9014(12) 0.1606(14) 0.4405(19) 0.051(3) Uani 0.50 1 d PD A 1
H2A H 0.8969 0.1439 0.5079 0.061 Uiso 0.50 1 calc PR A 1
H2B H 0.8646 0.1164 0.4277 0.061 Uiso 0.50 1 calc PR A 1
C3 C 1.0174(9) 0.1474(15) 0.4148(13) 0.053(3) Uani 0.50 1 d PGD A 1
C4 C 1.0967(13) 0.1303(18) 0.4794(11) 0.053(3) Uani 0.50 1 d PG A 1
H4A H 1.0778 0.1276 0.5389 0.064 Uiso 0.50 1 calc PR A 1
C5 C 1.2038(12) 0.1170(18) 0.4567(12) 0.053(3) Uani 0.50 1 d PG A 1
H5A H 1.2581 0.1053 0.5008 0.064 Uiso 0.50 1 calc PR A 1
C6 C 1.2315(9) 0.1209(15) 0.3695(13) 0.053(3) Uani 0.50 1 d PG A 1
H6A H 1.3047 0.1118 0.3540 0.064 Uiso 0.50 1 calc PR A 1
C7 C 1.1521(12) 0.1380(14) 0.3050(11) 0.053(3) Uani 0.50 1 d PG A 1
H7A H 1.1710 0.1407 0.2454 0.064 Uiso 0.50 1 calc PR A 1
C8 C 1.0450(10) 0.1513(14) 0.3276(12) 0.053(3) Uani 0.50 1 d PG A 1
H8A H 0.9908 0.1630 0.2835 0.064 Uiso 0.50 1 calc PR A 1
C9' C 0.651(3) 0.192(2) 0.381(3) 0.055(9) Uani 0.50 1 d P A 2
H9C H 0.6971 0.1951 0.3280 0.066 Uiso 0.50 1 calc PR A 2
H9D H 0.6674 0.1258 0.4292 0.066 Uiso 0.50 1 calc PR A 2
C10' C 0.545(3) 0.203(3) 0.350(3) 0.081(11) Uani 0.50 1 d P A 2
H10C H 0.5289 0.2640 0.2938 0.097 Uiso 0.50 1 calc PR A 2
H10D H 0.4946 0.2062 0.3986 0.097 Uiso 0.50 1 calc PR A 2
C11' C 0.5293(15) 0.1204(11) 0.3273(14) 0.054(8) Uani 0.50 1 d PG A 2
C12' C 0.5789(15) 0.1004(14) 0.2560(13) 0.062(8) Uani 0.50 1 d PG A 2
H12B H 0.6236 0.1419 0.2145 0.074 Uiso 0.50 1 calc PR A 2
C13' C 0.5631(15) 0.0196(16) 0.2455(14) 0.081(13) Uani 0.50 1 d PG A 2
H13B H 0.5970 0.0059 0.1968 0.097 Uiso 0.50 1 calc PR A 2
C14' C 0.4977(17) -0.0411(11) 0.3062(15) 0.056(9) Uani 0.50 1 d PG A 2
H14B H 0.4869 -0.0964 0.2990 0.067 Uiso 0.50 1 calc PR A 2
C15' C 0.4481(16) -0.0211(15) 0.3775(13) 0.082(12) Uani 0.50 1 d PG A 2
H15B H 0.4034 -0.0626 0.4190 0.098 Uiso 0.50 1 calc PR A 2
C16' C 0.4639(15) 0.0597(16) 0.3881(12) 0.066(9) Uani 0.50 1 d PG A 2
H16B H 0.4300 0.0734 0.4368 0.080 Uiso 0.50 1 calc PR A 2
C17 C 0.621(2) 0.1788(14) 0.8433(12) 0.112(10) Uani 1 1 d D B .
H17A H 0.6488 0.1683 0.7883 0.134 Uiso 1 1 calc R . .
H17B H 0.6833 0.1760 0.8800 0.134 Uiso 1 1 calc R . .
C18 C 0.5568(16) 0.0999(11) 0.9026(14) 0.126(8) Uani 1 1 d DU . .
H18A H 0.5320 0.1065 0.9600 0.151 Uiso 1 1 calc R . .
H18B H 0.4943 0.1011 0.8674 0.151 Uiso 1 1 calc R . .
C19 C 0.6367(16) 0.0102(12) 0.9241(14) 0.164(6) Uani 1 1 d GDU . .
C20 C 0.6492(17) -0.0448(15) 0.8736(11) 0.164(6) Uani 1 1 d G . .
H20 H 0.6140 -0.0211 0.8151 0.197 Uiso 1 1 calc R . .
C21 C 0.7133(18) -0.1346(14) 0.9089(13) 0.164(6) Uani 1 1 d G . .
H21 H 0.7218 -0.1723 0.8744 0.197 Uiso 1 1 calc R . .
C22 C 0.7649(17) -0.1693(12) 0.9946(14) 0.164(6) Uani 1 1 d G . .
H22 H 0.8087 -0.2307 1.0186 0.197 Uiso 1 1 calc R . .
C23 C 0.7524(18) -0.1143(15) 1.0450(11) 0.164(6) Uani 1 1 d G . .
H23 H 0.7877 -0.1380 1.1036 0.197 Uiso 1 1 calc R . .
C24 C 0.6883(18) -0.0245(14) 1.0098(13) 0.164(6) Uani 1 1 d G . .
H24 H 0.6798 0.0132 1.0442 0.197 Uiso 1 1 calc R . .
C25 C 0.5128(18) 0.2889(15) 0.9142(16) 0.035(3) Uani 0.50 1 d PD B 1
H25A H 0.4738 0.2348 0.9481 0.042 Uiso 0.50 1 calc PR B 1
H25B H 0.5821 0.2744 0.9470 0.042 Uiso 0.50 1 calc PR B 1
C26 C 0.447(2) 0.3813(16) 0.9156(12) 0.051(3) Uani 0.50 1 d PDU B 1
H26A H 0.4824 0.4363 0.8758 0.061 Uiso 0.50 1 calc PR B 1
H26B H 0.3752 0.3919 0.8887 0.061 Uiso 0.50 1 calc PR B 1
C33 C 0.1593(11) 0.2924(11) 0.5932(10) 0.050(3) Uani 1 1 d . D .
H33A H 0.1506 0.2381 0.5790 0.060 Uiso 1 1 calc R . .
H33B H 0.2178 0.2691 0.6401 0.060 Uiso 1 1 calc R . .
C34 C 0.0569(12) 0.3206(15) 0.6358(11) 0.072(5) Uani 1 1 d . . .
H34A H 0.0739 0.3619 0.6644 0.086 Uiso 1 1 calc R C 1
H34B H 0.0063 0.3618 0.5836 0.086 Uiso 1 1 calc R C 1
C35 C 0.0023(10) 0.2561(7) 0.6992(8) 0.052(3) Uani 0.50 1 d PG D 1
C36 C -0.0581(10) 0.2087(9) 0.6682(7) 0.052(3) Uani 0.50 1 d PG D 1
H36 H -0.0687 0.2286 0.6036 0.063 Uiso 0.50 1 calc PR D 1
C37 C -0.1029(8) 0.1319(9) 0.7319(10) 0.052(3) Uani 0.50 1 d PG D 1
H37 H -0.1441 0.0994 0.7107 0.063 Uiso 0.50 1 calc PR D 1
C38 C -0.0874(9) 0.1027(8) 0.8265(9) 0.052(3) Uani 0.50 1 d PG D 1
H38 H -0.1180 0.0502 0.8699 0.063 Uiso 0.50 1 calc PR D 1
C39 C -0.0270(11) 0.1501(10) 0.8574(7) 0.052(3) Uani 0.50 1 d PG D 1
H39 H -0.0164 0.1302 0.9221 0.063 Uiso 0.50 1 calc PR D 1
C40 C 0.0178(11) 0.2269(8) 0.7938(9) 0.052(3) Uani 0.50 1 d PG D 1
H40 H 0.0591 0.2594 0.8150 0.063 Uiso 0.50 1 calc PR D 1
C35' C 0.0288(8) 0.2137(8) 0.7149(7) 0.050(3) Uani 0.50 1 d PG D 2
C36' C -0.0757(8) 0.2020(8) 0.7073(8) 0.050(3) Uani 0.50 1 d PG D 2
H36' H -0.1212 0.2493 0.6583 0.060 Uiso 0.50 1 calc PR D 2
C37' C -0.1136(7) 0.1212(9) 0.7713(10) 0.050(3) Uani 0.50 1 d PG D 2
H37' H -0.1850 0.1132 0.7661 0.060 Uiso 0.50 1 calc PR D 2
C38' C -0.0469(11) 0.0520(7) 0.8430(9) 0.050(3) Uani 0.50 1 d PG D 2
H38' H -0.0728 -0.0033 0.8868 0.060 Uiso 0.50 1 calc PR D 2
C39' C 0.0576(10) 0.0636(8) 0.8507(9) 0.050(3) Uani 0.50 1 d PG D 2
H39' H 0.1031 0.0163 0.8997 0.060 Uiso 0.50 1 calc PR D 2
C40' C 0.0955(7) 0.1445(10) 0.7866(9) 0.050(3) Uani 0.50 1 d PG D 2
H40' H 0.1669 0.1524 0.7919 0.060 Uiso 0.50 1 calc PR D 2
C41 C 0.1002(9) 0.4087(9) 0.4010(9) 0.038(3) Uani 1 1 d . D .
H41A H 0.1007 0.3489 0.3935 0.046 Uiso 1 1 calc R . .
H41B H 0.0289 0.4255 0.4236 0.046 Uiso 1 1 calc R . .
C42 C 0.1155(10) 0.4866(9) 0.3081(10) 0.045(3) Uani 1 1 d . . .
H42A H 0.1255 0.5436 0.3171 0.054 Uiso 1 1 calc R E 1
H42B H 0.1824 0.4655 0.2821 0.054 Uiso 1 1 calc R E 1
C43 C 0.0311(8) 0.5150(9) 0.2410(7) 0.036(6) Uani 0.50 1 d PG F 1
C44 C -0.0661(9) 0.4820(9) 0.2607(6) 0.047(6) Uani 0.50 1 d PG F 1
H44 H -0.0791 0.4371 0.3215 0.056 Uiso 0.50 1 calc PR F 1
C45 C -0.1444(6) 0.5147(9) 0.1915(9) 0.051(7) Uani 0.50 1 d PGU F 1
H45 H -0.2108 0.4921 0.2050 0.061 Uiso 0.50 1 calc PR F 1
C46 C -0.1254(9) 0.5804(8) 0.1025(9) 0.044(6) Uani 0.50 1 d PGU F 1
H46 H -0.1788 0.6027 0.0552 0.053 Uiso 0.50 1 calc PR F 1
C47 C -0.0281(11) 0.6134(7) 0.0828(7) 0.042(6) Uani 0.50 1 d PG F 1
H47 H -0.0151 0.6583 0.0221 0.050 Uiso 0.50 1 calc PR F 1
C48 C 0.0501(9) 0.5807(8) 0.1521(8) 0.049(7) Uani 0.50 1 d PG F 1
H48 H 0.1166 0.6033 0.1386 0.058 Uiso 0.50 1 calc PR F 1
C43' C 0.0344(7) 0.4829(8) 0.2328(6) 0.048(3) Uani 0.50 1 d PG F 2
C44' C 0.0510(9) 0.4073(7) 0.2066(9) 0.048(3) Uani 0.50 1 d PG F 2
H44' H 0.1122 0.3588 0.2292 0.058 Uiso 0.50 1 calc PR F 2
C45' C -0.0217(11) 0.4027(8) 0.1471(11) 0.048(3) Uani 0.50 1 d PG F 2
H45' H -0.0103 0.3511 0.1292 0.058 Uiso 0.50 1 calc PR F 2
C46' C -0.1112(9) 0.4737(9) 0.1140(9) 0.048(3) Uani 0.50 1 d PG F 2
H46' H -0.1610 0.4706 0.0734 0.058 Uiso 0.50 1 calc PR F 2
C47' C -0.1279(7) 0.5493(8) 0.1402(9) 0.048(3) Uani 0.50 1 d PG F 2
H47' H -0.1891 0.5978 0.1175 0.058 Uiso 0.50 1 calc PR F 2
C48' C -0.0551(7) 0.5538(7) 0.1996(7) 0.048(3) Uani 0.50 1 d PG F 2
H48' H -0.0665 0.6055 0.2176 0.058 Uiso 0.50 1 calc PR F 2
C1' C 0.8482(18) 0.2252(17) 0.4542(17) 0.035(3) Uani 0.50 1 d P A 2
H1C H 0.8839 0.2405 0.3939 0.042 Uiso 0.50 1 calc PR A 2
H1D H 0.8719 0.2656 0.4811 0.042 Uiso 0.50 1 calc PR A 2
C2' C 0.895(2) 0.1195(19) 0.518(2) 0.051(3) Uani 0.50 1 d P A 2
H2C H 0.8636 0.1027 0.5808 0.061 Uiso 0.50 1 calc PR A 2
H2D H 0.8733 0.0769 0.4932 0.061 Uiso 0.50 1 calc PR A 2
C3' C 1.0162(9) 0.1027(13) 0.5271(13) 0.052(3) Uani 0.50 1 d PG A 2
C4' C 1.0792(14) 0.1351(15) 0.4491(11) 0.052(3) Uani 0.50 1 d PG A 2
H4B H 1.0465 0.1691 0.3892 0.063 Uiso 0.50 1 calc PR A 2
C5' C 1.1899(13) 0.1177(15) 0.4589(11) 0.052(3) Uani 0.50 1 d PG A 2
H5B H 1.2330 0.1398 0.4056 0.063 Uiso 0.50 1 calc PR A 2
C6' C 1.2377(9) 0.0680(13) 0.5466(13) 0.052(3) Uani 0.50 1 d PG A 2
H6B H 1.3133 0.0561 0.5533 0.063 Uiso 0.50 1 calc PR A 2
C7' C 1.1747(12) 0.0356(12) 0.6246(11) 0.052(3) Uani 0.50 1 d PG A 2
H7' H 1.2073 0.0016 0.6846 0.063 Uiso 0.50 1 calc PR A 2
C8' C 1.0639(12) 0.0529(12) 0.6148(11) 0.052(3) Uani 0.50 1 d PG A 2
H8B H 1.0209 0.0308 0.6681 0.063 Uiso 0.50 1 calc PR A 2
C9 C 0.657(2) 0.1579(17) 0.4354(17) 0.027(5) Uani 0.50 1 d PU A 1
H9A H 0.6940 0.0998 0.4866 0.033 Uiso 0.50 1 calc PR A 1
H9B H 0.5785 0.1614 0.4442 0.033 Uiso 0.50 1 calc PR A 1
C10 C 0.688(2) 0.1590(16) 0.3407(19) 0.043(6) Uani 0.50 1 d PDU A 1
H10A H 0.6473 0.2171 0.2920 0.052 Uiso 0.50 1 calc PR A 1
H10B H 0.7649 0.1642 0.3316 0.052 Uiso 0.50 1 calc PR A 1
C11 C 0.6700(14) 0.0730(10) 0.3266(13) 0.043(6) Uani 0.50 1 d PGD A 1
C12 C 0.5770(13) 0.0338(12) 0.3549(12) 0.053(8) Uani 0.50 1 d PG A 1
H12A H 0.5236 0.0601 0.3856 0.064 Uiso 0.50 1 calc PR A 1
C13 C 0.5622(15) -0.0438(12) 0.3382(14) 0.065(10) Uani 0.50 1 d PG A 1
H13A H 0.4987 -0.0706 0.3576 0.078 Uiso 0.50 1 calc PR A 1
C14 C 0.6404(19) -0.0821(11) 0.2933(14) 0.069(10) Uani 0.50 1 d PG A 1
H14A H 0.6303 -0.1352 0.2819 0.083 Uiso 0.50 1 calc PR A 1
C15 C 0.7334(17) -0.0429(13) 0.2650(14) 0.080(12) Uani 0.50 1 d PG A 1
H15A H 0.7869 -0.0691 0.2343 0.096 Uiso 0.50 1 calc PR A 1
C16 C 0.7482(14) 0.0347(13) 0.2817(14) 0.064(9) Uani 0.50 1 d PG A 1
H16 H 0.8118 0.0615 0.2623 0.077 Uiso 0.50 1 calc PR A 1
C25' C 0.4593(16) 0.3368(18) 0.8906(14) 0.035(3) Uani 0.50 1 d PD B 2
H25C H 0.4140 0.3996 0.8557 0.042 Uiso 0.50 1 calc PR B 2
H25D H 0.4109 0.2903 0.9239 0.042 Uiso 0.50 1 calc PR B 2
C26' C 0.526(2) 0.3459(19) 0.963(2) 0.051(3) Uani 0.50 1 d PU B 2
H26C H 0.5689 0.2838 1.0032 0.061 Uiso 0.50 1 calc PR B 2
H26D H 0.5733 0.3944 0.9334 0.061 Uiso 0.50 1 calc PR B 2
C27 C 0.4356(14) 0.3782(13) 1.0131(12) 0.160(14) Uani 1 1 d GDU . .
C28 C 0.4461(16) 0.2983(12) 1.0979(13) 0.212(12) Uani 1 1 d G B .
H28 H 0.4865 0.2392 1.1026 0.254 Uiso 1 1 calc R . .
C29 C 0.3973(17) 0.3048(14) 1.1759(11) 0.212(12) Uani 1 1 d G B .
H29 H 0.4044 0.2502 1.2339 0.254 Uiso 1 1 calc R . .
C30 C 0.3380(16) 0.3913(16) 1.1691(13) 0.212(12) Uani 1 1 d G B .
H30 H 0.3047 0.3957 1.2224 0.254 Uiso 1 1 calc R . .
C31 C 0.3276(14) 0.4712(13) 1.0843(15) 0.212(12) Uani 1 1 d G B .
H31 H 0.2871 0.5302 1.0797 0.254 Uiso 1 1 calc R . .
C32 C 0.3764(13) 0.4646(12) 1.0063(12) 0.137(13) Uani 1 1 d G B .
H32 H 0.3693 0.5192 0.9484 0.164 Uiso 1 1 calc R . .
F1 F 0.8471(15) 0.3105(13) 0.0611(14) 0.072(5) Uani 0.50 1 d P . .
F2 F 0.6863(12) 0.2641(12) 0.0840(11) 0.054(4) Uani 0.50 1 d P . .
F3 F 0.8262(17) 0.167(2) 0.1826(13) 0.111(10) Uani 0.50 1 d P . .
F4 F 0.9232(13) 0.1597(17) 0.0623(13) 0.094(8) Uani 0.50 1 d P . .
F5 F 0.7882(17) 0.2598(18) -0.0343(13) 0.113(10) Uani 0.50 1 d PD . .
F6 F 0.7563(15) 0.1266(13) 0.083(2) 0.169(18) Uani 0.50 1 d PD . .
P1 P 0.7013(3) 0.2673(4) 0.4282(5) 0.100(2) Uani 1 1 d . . .
P2 P 0.5358(5) 0.2982(4) 0.8053(3) 0.092(2) Uani 1 1 d D . .
P3 P 0.1999(2) 0.3855(2) 0.4889(2) 0.0304(6) Uani 1 1 d . . .
P4 P 0.8064(5) 0.2143(5) 0.0754(5) 0.0443(16) Uani 0.50 1 d PD . .
S1 S 0.6459(3) 0.3960(4) 0.3254(4) 0.0803(17) Uani 1 1 d . A .
S2 S 0.6695(3) 0.2396(3) 0.5635(5) 0.091(2) Uani 1 1 d . A .
S3 S 0.4099(4) 0.2995(4) 0.7305(3) 0.0788(16) Uani 1 1 d . . .
S4 S 0.6425(4) 0.3880(3) 0.7464(2) 0.0614(11) Uani 1 1 d . . .
S5 S 0.3406(2) 0.32571(19) 0.4543(2) 0.0300(6) Uani 1 1 d . D .
S6 S 0.8113(2) 0.4959(3) 0.4871(3) 0.0545(10) Uani 1 1 d . . .

loop_
_atom_site_aniso_label
_atom_site_aniso_U_11
_atom_site_aniso_U_22
_atom_site_aniso_U_33
_atom_site_aniso_U_23
_atom_site_aniso_U_13
_atom_site_aniso_U_12
Ag1 0.0345(5) 0.0508(6) 0.0414(5) -0.0253(4) 0.0056(4) -0.0148(4)
Ag2 0.0571(7) 0.0891(9) 0.0738(8) -0.0655(7) 0.0319(6) -0.0438(6)
Ag3 0.0472(6) 0.0334(5) 0.0667(7) -0.0219(5) -0.0205(5) 0.0009(4)
Ag4 0.0468(6) 0.0338(5) 0.0439(5) -0.0157(4) -0.0090(4) -0.0066(4)
Br1 0.0351(9) 0.0367(9) 0.0427(9) -0.0199(8) 0.0002(7) -0.0025(7)
C1 0.028(6) 0.041(8) 0.034(6) -0.014(6) -0.004(5) -0.005(5)
C2 0.031(6) 0.039(7) 0.074(9) -0.019(7) -0.005(6) 0.000(5)
C3 0.029(6) 0.052(7) 0.073(8) -0.025(6) 0.003(5) -0.001(5)
C4 0.029(6) 0.052(7) 0.073(8) -0.025(6) 0.003(5) -0.001(5)
C5 0.029(6) 0.052(7) 0.073(8) -0.025(6) 0.003(5) -0.001(5)
C6 0.029(6) 0.052(7) 0.073(8) -0.025(6) 0.003(5) -0.001(5)
C7 0.029(6) 0.052(7) 0.073(8) -0.025(6) 0.003(5) -0.001(5)
C8 0.029(6) 0.052(7) 0.073(8) -0.025(6) 0.003(5) -0.001(5)
C9' 0.08(2) 0.023(14) 0.06(2) -0.005(15) -0.049(19) -0.009(14)
C10' 0.08(3) 0.06(2) 0.12(3) -0.06(2) 0.01(2) -0.022(19)
C11' 0.056(17) 0.028(13) 0.07(2) -0.017(13) -0.037(15) 0.006(12)
C12' 0.057(19) 0.07(2) 0.059(19) -0.023(17) 0.001(15) -0.029(16)
C13' 0.021(13) 0.15(4) 0.12(3) -0.11(3) -0.003(16) 0.003(18)
C14' 0.061(19) 0.026(12) 0.08(2) -0.014(13) -0.044(17) -0.009(12)
C15' 0.09(3) 0.12(3) 0.042(17) -0.021(19) -0.003(17) -0.07(2)
C16' 0.035(15) 0.12(3) 0.06(2) -0.05(2) 0.003(14) -0.026(17)
C17 0.19(2) 0.093(14) 0.052(10) 0.005(10) -0.041(13) -0.093(16)
C18 0.22(3) 0.110(14) 0.063(12) -0.017(12) -0.002(15) -0.108(12)
C19 0.225(16) 0.137(11) 0.114(10) -0.015(8) -0.059(10) -0.071(11)
C20 0.225(16) 0.137(11) 0.114(10) -0.015(8) -0.059(10) -0.071(11)
C21 0.225(16) 0.137(11) 0.114(10) -0.015(8) -0.059(10) -0.071(11)
C22 0.225(16) 0.137(11) 0.114(10) -0.015(8) -0.059(10) -0.071(11)
C23 0.225(16) 0.137(11) 0.114(10) -0.015(8) -0.059(10) -0.071(11)
C24 0.225(16) 0.137(11) 0.114(10) -0.015(8) -0.059(10) -0.071(11)
C25 0.028(6) 0.041(8) 0.034(6) -0.014(6) -0.004(5) -0.005(5)
C26 0.031(6) 0.039(7) 0.074(9) -0.019(7) -0.005(6) 0.000(5)
C33 0.042(7) 0.070(9) 0.052(8) -0.036(7) 0.007(6) -0.022(7)
C34 0.048(9) 0.126(16) 0.054(9) -0.046(10) 0.021(7) -0.033(10)
C35 0.037(6) 0.061(7) 0.057(7) -0.026(6) 0.006(5) 0.000(5)
C36 0.037(6) 0.061(7) 0.057(7) -0.026(6) 0.006(5) 0.000(5)
C37 0.037(6) 0.061(7) 0.057(7) -0.026(6) 0.006(5) 0.000(5)
C38 0.037(6) 0.061(7) 0.057(7) -0.026(6) 0.006(5) 0.000(5)
C39 0.037(6) 0.061(7) 0.057(7) -0.026(6) 0.006(5) 0.000(5)
C40 0.037(6) 0.061(7) 0.057(7) -0.026(6) 0.006(5) 0.000(5)
C35' 0.050(6) 0.051(6) 0.043(6) -0.012(5) 0.006(5) -0.013(5)
C36' 0.050(6) 0.051(6) 0.043(6) -0.012(5) 0.006(5) -0.013(5)
C37' 0.050(6) 0.051(6) 0.043(6) -0.012(5) 0.006(5) -0.013(5)
C38' 0.050(6) 0.051(6) 0.043(6) -0.012(5) 0.006(5) -0.013(5)
C39' 0.050(6) 0.051(6) 0.043(6) -0.012(5) 0.006(5) -0.013(5)
C40' 0.050(6) 0.051(6) 0.043(6) -0.012(5) 0.006(5) -0.013(5)
C41 0.025(6) 0.044(7) 0.051(7) -0.026(6) -0.001(5) -0.002(5)
C42 0.031(6) 0.048(7) 0.066(9) -0.031(7) 0.010(6) -0.013(6)
C43 0.039(14) 0.039(13) 0.032(12) -0.013(10) 0.019(10) -0.019(11)
C44 0.037(14) 0.057(16) 0.034(13) -0.012(12) 0.008(11) 0.002(12)
C45 0.058(17) 0.062(17) 0.045(13) -0.027(12) 0.021(13) -0.034(14)
C46 0.046(15) 0.050(15) 0.037(12) -0.017(11) 0.004(11) -0.016(12)
C47 0.051(15) 0.036(13) 0.033(13) -0.007(11) -0.001(11) -0.015(11)
C48 0.055(17) 0.053(16) 0.040(14) -0.017(13) 0.009(12) -0.026(13)
C43' 0.040(6) 0.060(7) 0.051(7) -0.028(6) -0.007(5) -0.010(5)
C44' 0.040(6) 0.060(7) 0.051(7) -0.028(6) -0.007(5) -0.010(5)
C45' 0.040(6) 0.060(7) 0.051(7) -0.028(6) -0.007(5) -0.010(5)
C46' 0.040(6) 0.060(7) 0.051(7) -0.028(6) -0.007(5) -0.010(5)
C47' 0.040(6) 0.060(7) 0.051(7) -0.028(6) -0.007(5) -0.010(5)
C48' 0.040(6) 0.060(7) 0.051(7) -0.028(6) -0.007(5) -0.010(5)
C1' 0.028(6) 0.041(8) 0.034(6) -0.014(6) -0.004(5) -0.005(5)
C2' 0.031(6) 0.039(7) 0.074(9) -0.019(7) -0.005(6) 0.000(5)
C3' 0.037(6) 0.036(6) 0.082(9) -0.027(6) -0.002(5) 0.003(5)
C4' 0.037(6) 0.036(6) 0.082(9) -0.027(6) -0.002(5) 0.003(5)
C5' 0.037(6) 0.036(6) 0.082(9) -0.027(6) -0.002(5) 0.003(5)
C6' 0.037(6) 0.036(6) 0.082(9) -0.027(6) -0.002(5) 0.003(5)
C7' 0.037(6) 0.036(6) 0.082(9) -0.027(6) -0.002(5) 0.003(5)
C8' 0.037(6) 0.036(6) 0.082(9) -0.027(6) -0.002(5) 0.003(5)
C9 0.047(14) 0.021(12) 0.011(10) 0.000(9) -0.008(10) -0.015(10)
C10 0.049(15) 0.052(16) 0.050(15) -0.037(14) 0.024(12) -0.028(13)
C11 0.052(16) 0.038(13) 0.048(15) -0.027(12) -0.006(12) -0.001(11)
C12 0.064(18) 0.038(14) 0.055(17) -0.014(13) -0.037(14) -0.006(13)
C13 0.10(3) 0.034(15) 0.06(2) -0.016(14) -0.038(19) -0.013(16)
C14 0.12(3) 0.042(16) 0.051(18) -0.020(14) -0.034(19) -0.026(19)
C15 0.15(4) 0.038(16) 0.06(2) -0.030(16) -0.02(2) -0.01(2)
C16 0.09(2) 0.041(16) 0.07(2) -0.031(15) 0.002(18) -0.009(16)
C25' 0.028(6) 0.041(8) 0.034(6) -0.014(6) -0.004(5) -0.005(5)
C26' 0.031(6) 0.039(7) 0.074(9) -0.019(7) -0.005(6) 0.000(5)
C27 0.24(3) 0.16(2) 0.18(2) -0.14(2) 0.18(2) -0.15(2)
C28 0.205(17) 0.28(3) 0.31(3) -0.26(3) 0.18(2) -0.138(18)
C29 0.205(17) 0.28(3) 0.31(3) -0.26(3) 0.18(2) -0.138(18)
C30 0.205(17) 0.28(3) 0.31(3) -0.26(3) 0.18(2) -0.138(18)
C31 0.205(17) 0.28(3) 0.31(3) -0.26(3) 0.18(2) -0.138(18)
C32 0.065(13) 0.22(3) 0.25(3) -0.21(3) 0.032(17) -0.046(16)
F1 0.066(11) 0.062(11) 0.096(14) -0.036(10) 0.009(10) -0.027(9)
F2 0.040(8) 0.065(10) 0.050(9) -0.019(8) 0.012(7) -0.011(7)
F3 0.063(13) 0.18(3) 0.047(11) 0.003(13) -0.001(9) -0.041(15)
F4 0.037(9) 0.135(19) 0.051(11) 0.014(11) 0.005(8) -0.008(10)
F5 0.065(13) 0.23(3) 0.094(16) -0.12(2) -0.017(11) 0.012(16)
F6 0.024(10) 0.25(4) 0.38(5) -0.27(4) 0.022(17) -0.033(15)
P1 0.0156(16) 0.106(4) 0.259(8) -0.157(5) 0.003(3) -0.0025(19)
P2 0.175(6) 0.092(3) 0.0276(19) -0.011(2) -0.006(2) -0.102(4)
P3 0.0228(14) 0.0384(16) 0.0413(16) -0.0273(14) 0.0058(12) -0.0071(12)
P4 0.037(3) 0.036(3) 0.056(4) -0.015(3) 0.007(3) -0.011(3)
S1 0.041(2) 0.135(4) 0.144(4) -0.127(4) 0.048(2) -0.047(2)
S2 0.052(2) 0.045(2) 0.193(6) -0.072(3) -0.067(3) 0.0273(18)
S3 0.130(4) 0.097(3) 0.0339(18) -0.026(2) 0.018(2) -0.090(3)
S4 0.090(3) 0.053(2) 0.0381(18) -0.0039(16) -0.0231(18) -0.037(2)
S5 0.0258(13) 0.0291(13) 0.0412(16) -0.0216(12) 0.0019(11) -0.0026(10)
S6 0.0239(15) 0.068(2) 0.109(3) -0.073(2) 0.0124(17) -0.0100(14)

loop_
_atom_type_symbol
_atom_type_description
_atom_type_scat_dispersion_real
_atom_type_scat_dispersion_imag
_atom_type_scat_source
C C 0.0033 0.0016 'International Tables Vol C Tables 4.2.6.8 and 6.1.1.4'
H H 0.0000 0.0000 'International Tables Vol C Tables 4.2.6.8 and 6.1.1.4'
F F 0.0171 0.0103 'International Tables Vol C Tables 4.2.6.8 and 6.1.1.4'
P P 0.1023 0.0942 'International Tables Vol C Tables 4.2.6.8 and 6.1.1.4'
S S 0.1246 0.1234 'International Tables Vol C Tables 4.2.6.8 and 6.1.1.4'
Br Br -0.2901 2.4595 'International Tables Vol C Tables 4.2.6.8 and 6.1.1.4'
Ag Ag -0.8971 1.1015 'International Tables Vol C Tables 4.2.6.8 and 6.1.1.4'

loop_
_geom_angle_atom_site_label_1
_geom_angle_atom_site_label_2
_geom_angle_atom_site_label_3
_geom_angle
_geom_angle_site_symmetry_1
_geom_angle_site_symmetry_3
S1 Ag1 S4 121.15(18) . 2_666
S1 Ag1 S5 120.96(15) . .
S4 Ag1 S5 116.82(12) 2_666 .
S1 Ag1 Br1 94.42(9) . .
S4 Ag1 Br1 92.71(9) 2_666 .
S5 Ag1 Br1 93.12(7) . .
S1 Ag1 Ag2 48.63(8) . .
S4 Ag1 Ag2 92.12(9) 2_666 .
S5 Ag1 Ag2 139.31(8) . .
Br1 Ag1 Ag2 55.41(2) . .
S1 Ag1 Ag4 92.40(14) . .
S4 Ag1 Ag4 136.14(11) 2_666 .
S5 Ag1 Ag4 48.75(7) . .
Br1 Ag1 Ag4 54.36(2) . .
Ag2 Ag1 Ag4 90.57(4) . .
S6 Ag2 S3 118.92(12) . 2_666
S6 Ag2 S1 118.50(16) . .
S3 Ag2 S1 121.64(17) 2_666 .
S6 Ag2 Br1 92.50(9) . .
S3 Ag2 Br1 92.89(11) 2_666 .
S1 Ag2 Br1 94.23(9) . .
S6 Ag2 Ag1 137.23(11) . .
S3 Ag2 Ag1 92.79(10) 2_666 .
S1 Ag2 Ag1 48.26(8) . .
Br1 Ag2 Ag1 55.53(2) . .
S6 Ag2 Ag4 90.82(7) . 2_666
S3 Ag2 Ag4 48.03(10) 2_666 2_666
S1 Ag2 Ag4 138.95(9) . 2_666
Br1 Ag2 Ag4 53.82(2) . 2_666
Ag1 Ag2 Ag4 90.69(4) . 2_666
S4 Ag3 S2 121.66(19) . .
S4 Ag3 S6 119.02(11) . .
S2 Ag3 S6 118.28(18) . .
S4 Ag3 Br1 93.53(11) . .
S2 Ag3 Br1 94.14(9) . .
S6 Ag3 Br1 92.45(9) . .
S4 Ag3 Ag4 93.59(9) . .
S2 Ag3 Ag4 48.68(10) . .
S6 Ag3 Ag4 136.15(10) . .
Br1 Ag3 Ag4 54.57(2) . .
S2 Ag4 S3 118.7(2) . .
S2 Ag4 S5 120.19(15) . .
S3 Ag4 S5 119.45(14) . .
S2 Ag4 Br1 94.90(11) . .
S3 Ag4 Br1 93.67(10) . .
S5 Ag4 Br1 94.36(7) . .
S2 Ag4 Ag3 48.89(8) . .
S3 Ag4 Ag3 91.15(10) . .
S5 Ag4 Ag3 139.58(8) . .
Br1 Ag4 Ag3 55.24(2) . .
S2 Ag4 Ag1 92.06(15) . .
S3 Ag4 Ag1 139.63(14) . .
S5 Ag4 Ag1 48.81(7) . .
Br1 Ag4 Ag1 55.76(2) . .
Ag3 Ag4 Ag1 90.80(3) . .
S2 Ag4 Ag2 138.51(9) . 2_666
S3 Ag4 Ag2 47.66(13) . 2_666
S5 Ag4 Ag2 92.62(7) . 2_666
Br1 Ag4 Ag2 55.07(3) . 2_666
Ag3 Ag4 Ag2 89.79(3) . 2_666
Ag1 Ag4 Ag2 92.03(4) . 2_666
Ag4 Br1 Ag4 180.0 2_666 .
Ag4 Br1 Ag3 109.81(3) 2_666 .
Ag4 Br1 Ag3 70.19(3) . .
Ag4 Br1 Ag3 70.19(3) 2_666 2_666
Ag4 Br1 Ag3 109.81(3) . 2_666
Ag3 Br1 Ag3 179.999(1) . 2_666
Ag4 Br1 Ag2 108.89(3) 2_666 2_666
Ag4 Br1 Ag2 71.11(3) . 2_666
Ag3 Br1 Ag2 108.47(4) . 2_666
Ag3 Br1 Ag2 71.53(4) 2_666 2_666
Ag4 Br1 Ag2 71.11(3) 2_666 .
Ag4 Br1 Ag2 108.89(3) . .
Ag3 Br1 Ag2 71.53(4) . .
Ag3 Br1 Ag2 108.47(4) 2_666 .
Ag2 Br1 Ag2 180.00(6) 2_666 .
Ag4 Br1 Ag1 69.88(3) 2_666 2_666
Ag4 Br1 Ag1 110.12(3) . 2_666
Ag3 Br1 Ag1 71.41(3) . 2_666
Ag3 Br1 Ag1 108.59(3) 2_666 2_666
Ag2 Br1 Ag1 69.06(3) 2_666 2_666
Ag2 Br1 Ag1 110.94(3) . 2_666
Ag4 Br1 Ag1 110.12(3) 2_666 .
Ag4 Br1 Ag1 69.88(3) . .
Ag3 Br1 Ag1 108.59(3) . .
Ag3 Br1 Ag1 71.41(3) 2_666 .
Ag2 Br1 Ag1 110.94(3) 2_666 .
Ag2 Br1 Ag1 69.06(3) . .
Ag1 Br1 Ag1 180.00(3) 2_666 .
C2 C1 P1 106.2(13) . .
C3 C2 C1 112.1(17) . .
C4 C3 C8 120.0 . .
C4 C3 C2 119.6(16) . .
C8 C3 C2 120.4(16) . .
C5 C4 C3 120.0 . .
C4 C5 C6 120.0 . .
C5 C6 C7 120.0 . .
C8 C7 C6 120.0 . .
C7 C8 C3 120.0 . .
C10' C9' P1 127(3) . .
C9' C10' C11' 112(3) . .
C12' C11' C16' 120.0 . .
C12' C11' C10' 125(2) . .
C16' C11' C10' 115(2) . .
C11' C12' C13' 120.0 . .
C12' C13' C14' 120.0 . .
C13' C14' C15' 120.0 . .
C16' C15' C14' 120.0 . .
C15' C16' C11' 120.0 . .
C18 C17 P2 110.1(16) . .
C19 C18 C17 102.5(16) . .
C20 C19 C24 120.0 . .
C20 C19 C18 125.5(17) . .
C24 C19 C18 113.7(17) . .
C21 C20 C19 120.0 . .
C20 C21 C22 120.0 . .
C23 C22 C21 120.0 . .
C22 C23 C24 120.0 . .
C23 C24 C19 120.0 . .
C26 C25 P2 112.4(14) . .
C27 C26 C25 113.2(15) . .
C34 C33 P3 115.9(12) . .
C35 C34 C33 123.1(17) . .
C35 C34 C35' 20.4(4) . .
C33 C34 C35' 103.1(14) . .
C34 C35 C36 117.8(12) . .
C34 C35 C40 121.5(11) . .
C36 C35 C40 120.0 . .
C37 C36 C35 120.0 . .
C36 C37 C38 120.0 . .
C39 C38 C37 120.0 . .
C38 C39 C40 120.0 . .
C39 C40 C35 120.0 . .
C36' C35' C40' 120.0 . .
C36' C35' C34 112.9(9) . .
C40' C35' C34 126.9(9) . .
C37' C36' C35' 120.0 . .
C36' C37' C38' 120.0 . .
C39' C38' C37' 120.0 . .
C38' C39' C40' 120.0 . .
C39' C40' C35' 120.0 . .
C42 C41 P3 115.0(9) . .
C43 C42 C41 116.3(10) . .
C43 C42 C43' 19.5(2) . .
C41 C42 C43' 108.2(9) . .
C44 C43 C48 120.0 . .
C44 C43 C42 123.9(9) . .
C48 C43 C42 116.1(9) . .
C43 C44 C45 120.0 . .
C46 C45 C44 120.0 . .
C47 C46 C45 120.0 . .
C46 C47 C48 120.0 . .
C47 C48 C43 120.0 . .
C44' C43' C48' 120.0 . .
C44' C43' C42 120.9(8) . .
C48' C43' C42 118.9(8) . .
C43' C44' C45' 120.0 . .
C46' C45' C44' 120.0 . .
C45' C46' C47' 120.0 . .
C48' C47' C46' 120.0 . .
C47' C48' C43' 120.0 . .
C2' C1' P1 122.1(17) . .
C3' C2' C1' 112(2) . .
C4' C3' C8' 120.0 . .
C4' C3' C2' 121.2(17) . .
C8' C3' C2' 118.8(17) . .
C3' C4' C5' 120.0 . .
C6' C5' C4' 120.0 . .
C7' C6' C5' 120.0 . .
C6' C7' C8' 120.0 . .
C7' C8' C3' 120.0 . .
C10 C9 P1 102.1(14) . .
C11 C10 C9 115.6(18) . .
C12 C11 C16 120.0 . .
C12 C11 C10 121.9(14) . .
C16 C11 C10 118.1(14) . .
C11 C12 C13 120.0 . .
C12 C13 C14 120.0 . .
C15 C14 C13 120.0 . .
C16 C15 C14 120.0 . .
C15 C16 C11 120.0 . .
C26' C25' P2 116.1(15) . .
C27 C26' C25' 98.1(17) . .
C28 C27 C32 120.0 . .
C28 C27 C26' 99.6(15) . .
C32 C27 C26' 137.2(15) . .
C28 C27 C26 128.3(13) . .
C32 C27 C26 108.4(13) . .
C26' C27 C26 46.0(14) . .
C27 C28 C29 120.0 . .
C28 C29 C30 120.0 . .
C31 C30 C29 120.0 . .
C30 C31 C32 120.0 . .
C31 C32 C27 120.0 . .
C9' P1 C9 25.1(10) . .
C9' P1 C1' 109.1(13) . .
C9 P1 C1' 101.8(11) . .
C9' P1 C1 101.0(15) . .
C9 P1 C1 107.2(10) . .
C1' P1 C1 30.4(9) . .
C9' P1 S1 97.7(10) . .
C9 P1 S1 120.4(9) . .
C1' P1 S1 121.2(8) . .
C1 P1 S1 94.9(7) . .
C9' P1 S2 117.0(14) . .
C9 P1 S2 94.1(8) . .
C1' P1 S2 92.0(8) . .
C1 P1 S2 120.6(8) . .
S1 P1 S2 120.9(2) . .
C25 P2 C17 94.4(9) . .
C25 P2 C25' 28.1(9) . .
C17 P2 C25' 121.3(10) . .
C25 P2 S4 108.7(8) . .
C17 P2 S4 102.3(7) . .
C25' P2 S4 107.2(8) . .
C25 P2 S3 117.8(9) . .
C17 P2 S3 107.8(6) . .
C25' P2 S3 98.6(8) . .
S4 P2 S3 121.1(2) . .
C33 P3 C41 105.3(6) . .
C33 P3 S6 107.2(5) . 2_666
C41 P3 S6 108.3(4) . 2_666
C33 P3 S5 105.5(5) . .
C41 P3 S5 108.1(4) . .
S6 P3 S5 121.34(18) 2_666 .
F3 P4 F6 90.3(16) . .
F3 P4 F5 178.2(15) . .
F6 P4 F5 88.7(8) . .
F3 P4 F1 93.9(14) . .
F6 P4 F1 174.0(13) . .
F5 P4 F1 87.2(12) . .
F3 P4 F2 92.8(11) . .
F6 P4 F2 86.8(10) . .
F5 P4 F2 88.6(10) . .
F1 P4 F2 88.8(10) . .
F3 P4 F4 89.8(12) . .
F6 P4 F4 89.2(12) . .
F5 P4 F4 88.8(11) . .
F1 P4 F4 95.1(12) . .
F2 P4 F4 175.3(12) . .
P1 S1 Ag1 109.7(2) . .
P1 S1 Ag2 111.0(2) . .
Ag1 S1 Ag2 83.11(12) . .
P1 S2 Ag4 109.3(2) . .
P1 S2 Ag3 110.2(3) . .
Ag4 S2 Ag3 82.44(13) . .
P2 S3 Ag2 108.9(2) . 2_666
P2 S3 Ag4 109.4(3) . .
Ag2 S3 Ag4 84.30(12) 2_666 .
P2 S4 Ag3 107.58(19) . .
P2 S4 Ag1 109.9(3) . 2_666
Ag3 S4 Ag1 85.82(11) . 2_666
P3 S5 Ag4 105.83(14) . .
P3 S5 Ag1 113.64(14) . .
Ag4 S5 Ag1 82.44(9) . .
P3 S6 Ag2 107.60(18) 2_666 .
P3 S6 Ag3 111.81(17) 2_666 .
Ag2 S6 Ag3 85.09(10) . .

loop_
_geom_bond_atom_site_label_1
_geom_bond_atom_site_label_2
_geom_bond_distance
_geom_bond_site_symmetry_2
Ag1 S1 2.498(4) .
Ag1 S4 2.508(4) 2_666
Ag1 S5 2.529(3) .
Ag1 Br1 2.9330(10) .
Ag1 Ag2 3.3228(14) .
Ag1 Ag4 3.3314(14) .
Ag2 S6 2.509(4) .
Ag2 S3 2.511(6) 2_666
Ag2 S1 2.512(4) .
Ag2 Br1 2.9287(11) .
Ag2 Ag4 3.3796(15) 2_666
Ag3 S4 2.498(4) .
Ag3 S2 2.530(4) .
Ag3 S6 2.536(4) .
Ag3 Br1 2.9072(10) .
Ag3 Ag4 3.3294(14) .
Ag4 S2 2.522(5) .
Ag4 S3 2.525(4) .
Ag4 S5 2.527(3) .
Ag4 Br1 2.8833(10) .
Ag4 Ag2 3.3796(15) 2_666
Br1 Ag4 2.8833(10) 2_666
Br1 Ag3 2.9072(10) 2_666
Br1 Ag2 2.9286(11) 2_666
Br1 Ag1 2.9329(10) 2_666
C1 C2 1.536(10) .
C1 P1 1.89(2) .
C2 C3 1.509(10) .
C3 C4 1.3900 .
C3 C8 1.3900 .
C4 C5 1.3900 .
C5 C6 1.3900 .
C6 C7 1.3900 .
C7 C8 1.3900 .
C9' C10' 1.41(5) .
C9' P1 1.85(3) .
C10' C11' 1.53(3) .
C11' C12' 1.3900 .
C11' C16' 1.3900 .
C12' C13' 1.3900 .
C13' C14' 1.3900 .
C14' C15' 1.3900 .
C15' C16' 1.3900 .
C17 C18 1.536(10) .
C17 P2 1.85(3) .
C18 C19 1.499(10) .
C19 C20 1.3900 .
C19 C24 1.3900 .
C20 C21 1.3900 .
C21 C22 1.3900 .
C22 C23 1.3900 .
C23 C24 1.3900 .
C25 C26 1.544(10) .
C25 P2 1.69(2) .
C26 C27 1.532(10) .
C33 C34 1.52(2) .
C33 P3 1.805(14) .
C34 C35 1.348(19) .
C34 C35' 1.70(2) .
C35 C36 1.3900 .
C35 C40 1.3900 .
C36 C37 1.3900 .
C37 C38 1.3900 .
C38 C39 1.3900 .
C39 C40 1.3900 .
C35' C36' 1.3900 .
C35' C40' 1.3900 .
C36' C37' 1.3900 .
C37' C38' 1.3900 .
C38' C39' 1.3899 .
C39' C40' 1.3899 .
C41 C42 1.493(18) .
C41 P3 1.817(12) .
C42 C43 1.430(16) .
C42 C43' 1.649(16) .
C43 C44 1.3900 .
C43 C48 1.3900 .
C44 C45 1.3900 .
C45 C46 1.3900 .
C46 C47 1.3900 .
C47 C48 1.3900 .
C43' C44' 1.3900 .
C43' C48' 1.3900 .
C44' C45' 1.3900 .
C45' C46' 1.3900 .
C46' C47' 1.3900 .
C47' C48' 1.3900 .
C1' C2' 1.55(3) .
C1' P1 1.87(2) .
C2' C3' 1.53(3) .
C3' C4' 1.3900 .
C3' C8' 1.3900 .
C4' C5' 1.3900 .
C5' C6' 1.3900 .
C6' C7' 1.3900 .
C7' C8' 1.3900 .
C9 C10 1.53(3) .
C9 P1 1.85(2) .
C10 C11 1.507(10) .
C11 C12 1.3900 .
C11 C16 1.3900 .
C12 C13 1.3900 .
C13 C14 1.3900 .
C14 C15 1.3900 .
C15 C16 1.3900 .
C25' C26' 1.53(4) .
C25' P2 1.867(10) .
C26' C27 1.50(3) .
C27 C28 1.3900 .
C27 C32 1.3900 .
C28 C29 1.3900 .
C29 C30 1.3900 .
C30 C31 1.3900 .
C31 C32 1.3900 .
F1 P4 1.596(18) .
F2 P4 1.613(16) .
F3 P4 1.56(2) .
F4 P4 1.63(2) .
F5 P4 1.59(2) .
F6 P4 1.567(9) .
P1 S1 2.017(9) .
P1 S2 2.038(10) .
P2 S4 2.024(6) .
P2 S3 2.039(6) .
P3 S6 2.024(4) 2_666
P3 S5 2.027(4) .
S3 Ag2 2.511(6) 2_666
S4 Ag1 2.508(4) 2_666
S6 P3 2.024(4) 2_666
